data_4115073
loop_
_publ_author_name
'Daniel J. Mindiola'
'Gregory L. Hillhouse'

_publ_section_title
;
 Synthesis, Structure, and Reactions of a Three-Coordinate Nickel-Carbene
 Complex, {1,2-Bis(di-tert-butylphosphino)ethane}NiCPh2
;
_journal_name_full 'Journal of the American Chemical Society'
_journal_page_first 9976
_journal_page_last 9977
_journal_paper_doi 10.1021/ja0269183
_journal_volume 124
_journal_year 2002
_chemical_formula_sum 'C22 H46 N2 Ni O2 P2'
_chemical_formula_weight 491.26
_chemical_name_systematic
; 
 ? 
;
_space_group_IT_number 148
_symmetry_cell_setting rhombohedral
_symmetry_space_group_name_Hall '-R 3'
_symmetry_space_group_name_H-M 'R -3 :H'
_atom_sites_solution_hydrogens geom
_atom_sites_solution_primary direct
_atom_sites_solution_secondary difmap
_audit_creation_method SHELXL-97
_cell_angle_alpha 90.00
_cell_angle_beta 90.00
_cell_angle_gamma 120.00
_cell_formula_units_Z 18
_cell_length_a 26.4905(12)
_cell_length_b 26.4905(12)
_cell_length_c 20.5306(13)
_cell_measurement_reflns_used 3405
_cell_measurement_temperature 100(2)
_cell_measurement_theta_max 21.99
_cell_measurement_theta_min 1.33
_cell_volume 12477.1(11)
_computing_structure_refinement 'SHELXL-97 (Sheldrick, 1997)'
_computing_structure_solution 'SHELXS-97 (Sheldrick, 1990)'
_diffrn_ambient_temperature 373(2)
_diffrn_measured_fraction_theta_full 1.000
_diffrn_measured_fraction_theta_max 1.000
_diffrn_radiation_monochromator graphite
_diffrn_radiation_source 'fine-focus sealed tube'
_diffrn_radiation_type MoK\a
_diffrn_radiation_wavelength 0.71073
_diffrn_reflns_av_R_equivalents 0.0733
_diffrn_reflns_av_sigmaI/netI 0.0465
_diffrn_reflns_limit_h_max 21
_diffrn_reflns_limit_h_min -27
_diffrn_reflns_limit_k_max 27
_diffrn_reflns_limit_k_min -21
_diffrn_reflns_limit_l_max 20
_diffrn_reflns_limit_l_min -21
_diffrn_reflns_number 16290
_diffrn_reflns_theta_full 21.99
_diffrn_reflns_theta_max 21.99
_diffrn_reflns_theta_min 1.33
_exptl_absorpt_coefficient_mu 0.833
_exptl_absorpt_correction_T_max 0.9517
_exptl_absorpt_correction_T_min 0.8511
_exptl_absorpt_correction_type 'semi-empirical from psi scans '
_exptl_crystal_colour yellow
_exptl_crystal_density_diffrn 1.177
_exptl_crystal_density_meas 1.177
_exptl_crystal_F_000 4788
_exptl_crystal_size_max 0.20
_exptl_crystal_size_mid 0.13
_exptl_crystal_size_min 0.06
_refine_diff_density_max 1.143
_refine_diff_density_min -1.295
_refine_diff_density_rms 0.144
_refine_ls_extinction_coef 0.00015(5)
_refine_ls_extinction_expression Fc^*^=kFc[1+0.001xFc^2^\l^3^/sin(2\q)]^-1/4^
_refine_ls_extinction_method SHELXL
_refine_ls_goodness_of_fit_ref 1.099
_refine_ls_hydrogen_treatment mixed
_refine_ls_matrix_type full
_refine_ls_number_parameters 263
_refine_ls_number_reflns 3405
_refine_ls_number_restraints 0
_refine_ls_restrained_S_all 1.099
_refine_ls_R_factor_all 0.0968
_refine_ls_R_factor_gt 0.0914
_refine_ls_shift/su_max 0.000
_refine_ls_shift/su_mean 0.000
_refine_ls_structure_factor_coef Fsqd
_refine_ls_weighting_details 'calc w=1/[\s^2^(Fo^2^)+(0.0926P)^2^+327.8298P] where P=(Fo^2^+2Fc^2^)/3'
_refine_ls_weighting_scheme calc
_refine_ls_wR_factor_gt 0.2178
_refine_ls_wR_factor_ref 0.2219
_reflns_number_gt 3085
_reflns_number_total 3405
_reflns_threshold_expression >2sigma(I)
_cod_data_source_file ja0269183_s2_2.cif
_cod_data_source_block danm50m
_cod_original_sg_symbol_H-M 'R -3'
_cod_database_code 4115073

loop_
_symmetry_equiv_pos_as_xyz
'x, y, z'
'-y, x-y, z'
'-x+y, -x, z'
'x+2/3, y+1/3, z+1/3'
'-y+2/3, x-y+1/3, z+1/3'
'-x+y+2/3, -x+1/3, z+1/3'
'x+1/3, y+2/3, z+2/3'
'-y+1/3, x-y+2/3, z+2/3'
'-x+y+1/3, -x+2/3, z+2/3'
'-x, -y, -z'
'y, -x+y, -z'
'x-y, x, -z'
'-x+2/3, -y+1/3, -z+1/3'
'y+2/3, -x+y+1/3, -z+1/3'
'x-y+2/3, x+1/3, -z+1/3'
'-x+1/3, -y+2/3, -z+2/3'
'y+1/3, -x+y+2/3, -z+2/3'
'x-y+1/3, x+2/3, -z+2/3'

loop_
_atom_site_label
_atom_site_type_symbol
_atom_site_fract_x
_atom_site_fract_y
_atom_site_fract_z
_atom_site_U_iso_or_equiv
_atom_site_adp_type
_atom_site_occupancy
_atom_site_symmetry_multiplicity
_atom_site_calc_flag
_atom_site_refinement_flags
Ni Ni 0.01380(4) 0.68858(4) 0.12204(4) 0.0200(4) Uani 1 1 d .
P2 P 0.10483(8) 0.74401(8) 0.14929(9) 0.0207(5) Uani 1 1 d .
P1 P 0.00639(9) 0.76329(9) 0.08912(9) 0.0246(6) Uani 1 1 d .
N1 N -0.0086(3) 0.6102(3) 0.1381(3) 0.0306(16) Uani 1 1 d .
N2 N -0.0505(3) 0.6150(3) 0.1180(3) 0.0297(16) Uani 1 1 d .
C40 C -0.0068(3) 0.7634(4) -0.0009(4) 0.0292(19) Uani 1 1 d .
C7 C -0.1071(4) 0.5791(4) 0.1037(4) 0.035(2) Uani 1 1 d .
H7A H -0.1293 0.5955 0.0902 0.042 Uiso 1 1 calc R
C60 C 0.1594(3) 0.7337(3) 0.1006(3) 0.0221(17) Uani 1 1 d .
O2 O -0.1903(3) 0.4923(3) 0.0896(3) 0.0505(17) Uani 1 1 d .
C8 C -0.1336(4) 0.5195(4) 0.1081(4) 0.035(2) Uani 1 1 d .
C50 C 0.1186(4) 0.7424(5) 0.2391(4) 0.046(3) Uani 1 1 d .
O1 O -0.1116(3) 0.4909(3) 0.1271(3) 0.0505(17) Uani 1 1 d .
C2 C 0.1226(4) 0.8187(4) 0.1318(7) 0.065(4) Uani 1 1 d .
H2A H 0.1338 0.8403 0.1724 0.078 Uiso 1 1 calc R
H2B H 0.1566 0.8361 0.1037 0.078 Uiso 1 1 calc R
C1 C 0.0787(5) 0.8272(4) 0.1021(5) 0.059(3) Uani 1 1 d .
H1A H 0.0933 0.8455 0.0601 0.071 Uiso 1 1 calc R
H1B H 0.0738 0.8547 0.1286 0.071 Uiso 1 1 calc R
C53 C 0.0749(7) 0.7563(12) 0.2718(6) 0.192(13) Uani 1 1 d .
H53A H 0.0791 0.7563 0.3182 0.287 Uiso 1 1 calc R
H53B H 0.0360 0.7272 0.2598 0.287 Uiso 1 1 calc R
H53C H 0.0822 0.7939 0.2578 0.287 Uiso 1 1 calc R
C42 C -0.0070(5) 0.8161(4) -0.0277(5) 0.063(3) Uani 1 1 d .
H42A H -0.0142 0.8115 -0.0738 0.095 Uiso 1 1 calc R
H42B H 0.0301 0.8502 -0.0197 0.095 Uiso 1 1 calc R
H42C H -0.0371 0.8203 -0.0068 0.095 Uiso 1 1 calc R
C30 C -0.0456(5) 0.7789(4) 0.1351(4) 0.050(3) Uani 1 1 d .
C52 C 0.1791(4) 0.7875(4) 0.2629(5) 0.042(2) Uani 1 1 d .
H52A H 0.1817 0.7832 0.3090 0.063 Uiso 1 1 calc R
H52B H 0.1858 0.8259 0.2538 0.063 Uiso 1 1 calc R
H52C H 0.2079 0.7819 0.2410 0.063 Uiso 1 1 calc R
C32 C -0.0232(15) 0.7912(17) 0.2041(6) 0.33(3) Uani 1 1 d .
H32A H -0.0481 0.7996 0.2302 0.493 Uiso 1 1 calc R
H32B H 0.0157 0.8241 0.2045 0.493 Uiso 1 1 calc R
H32C H -0.0227 0.7578 0.2214 0.493 Uiso 1 1 calc R
C9 C -0.2230(5) 0.4305(5) 0.0898(6) 0.066(3) Uani 1 1 d .
H9A H -0.2641 0.4177 0.0948 0.079 Uiso 1 1 calc R
H9B H -0.2111 0.4158 0.1265 0.079 Uiso 1 1 calc R
C41 C 0.0397(6) 0.7561(9) -0.0338(5) 0.121(7) Uani 1 1 d .
H41A H 0.0349 0.7558 -0.0802 0.182 Uiso 1 1 calc R
H41B H 0.0366 0.7199 -0.0203 0.182 Uiso 1 1 calc R
H41C H 0.0774 0.7878 -0.0219 0.182 Uiso 1 1 calc R
C51 C 0.1065(6) 0.6824(5) 0.2581(5) 0.113(7) Uani 1 1 d .
H51A H 0.1135 0.6816 0.3039 0.169 Uiso 1 1 calc R
H51B H 0.1316 0.6728 0.2340 0.169 Uiso 1 1 calc R
H51C H 0.0665 0.6544 0.2486 0.169 Uiso 1 1 calc R
C31 C -0.0465(4) 0.8330(4) 0.1180(6) 0.065(3) Uani 1 1 d .
H31A H -0.0747 0.8360 0.1446 0.098 Uiso 1 1 calc R
H31B H -0.0567 0.8317 0.0730 0.098 Uiso 1 1 calc R
H31C H -0.0086 0.8662 0.1255 0.098 Uiso 1 1 calc R
C43 C -0.0643(5) 0.7102(4) -0.0185(5) 0.067(4) Uani 1 1 d .
H43A H -0.0710 0.7104 -0.0644 0.101 Uiso 1 1 calc R
H43B H -0.0953 0.7110 0.0051 0.101 Uiso 1 1 calc R
H43C H -0.0632 0.6756 -0.0073 0.101 Uiso 1 1 calc R
C10 C -0.2138(7) 0.4069(6) 0.0287(7) 0.108(6) Uani 1 1 d .
H10A H -0.2361 0.3651 0.0298 0.163 Uiso 1 1 calc R
H10B H -0.1732 0.4192 0.0241 0.163 Uiso 1 1 calc R
H10C H -0.2262 0.4209 -0.0075 0.163 Uiso 1 1 calc R
C63 C 0.1556(11) 0.7490(16) 0.0340(6) 0.30(2) Uani 1 1 d .
H63A H 0.1829 0.7443 0.0077 0.445 Uiso 1 1 calc R
H63B H 0.1645 0.7889 0.0322 0.445 Uiso 1 1 calc R
H63C H 0.1168 0.7241 0.0179 0.445 Uiso 1 1 calc R
C62 C 0.1474(7) 0.6753(5) 0.1056(13) 0.193(13) Uani 1 1 d .
H62A H 0.1755 0.6708 0.0806 0.289 Uiso 1 1 calc R
H62B H 0.1090 0.6494 0.0890 0.289 Uiso 1 1 calc R
H62C H 0.1495 0.6662 0.1504 0.289 Uiso 1 1 calc R
C61 C 0.2208(5) 0.7697(7) 0.1180(9) 0.148(9) Uani 1 1 d .
H61A H 0.2440 0.7603 0.0900 0.222 Uiso 1 1 calc R
H61B H 0.2263 0.7623 0.1624 0.222 Uiso 1 1 calc R
H61C H 0.2324 0.8101 0.1129 0.222 Uiso 1 1 calc R
C33 C -0.1043(9) 0.7293(6) 0.1315(15) 0.258(19) Uani 1 1 d .
H33A H -0.1304 0.7378 0.1551 0.388 Uiso 1 1 calc R
H33B H -0.1050 0.6958 0.1502 0.388 Uiso 1 1 calc R
H33C H -0.1163 0.7215 0.0868 0.388 Uiso 1 1 calc R

loop_
_atom_site_aniso_label
_atom_site_aniso_U_11
_atom_site_aniso_U_22
_atom_site_aniso_U_33
_atom_site_aniso_U_23
_atom_site_aniso_U_13
_atom_site_aniso_U_12
Ni 0.0197(6) 0.0189(6) 0.0163(6) 0.0002(4) 0.0020(4) 0.0058(4)
P2 0.0198(11) 0.0168(11) 0.0215(11) -0.0013(8) 0.0027(8) 0.0062(9)
P1 0.0318(12) 0.0245(11) 0.0168(11) 0.0033(8) 0.0018(9) 0.0135(10)
N1 0.036(4) 0.023(4) 0.029(4) 0.001(3) 0.003(3) 0.013(3)
N2 0.019(4) 0.043(4) 0.019(4) -0.005(3) -0.002(3) 0.010(3)
C40 0.025(4) 0.041(5) 0.020(4) 0.002(4) -0.001(3) 0.015(4)
C7 0.029(5) 0.047(6) 0.035(5) 0.004(4) 0.000(4) 0.023(5)
C60 0.026(4) 0.027(4) 0.016(4) 0.002(3) 0.002(3) 0.014(4)
O2 0.036(4) 0.038(4) 0.051(4) 0.002(3) -0.005(3) -0.002(3)
C8 0.036(5) 0.037(5) 0.026(5) -0.006(4) 0.002(4) 0.013(5)
C50 0.030(5) 0.075(7) 0.021(5) -0.015(5) -0.004(4) 0.017(5)
O1 0.051(4) 0.045(4) 0.057(4) 0.003(3) -0.012(3) 0.025(4)
C2 0.025(5) 0.013(5) 0.156(12) 0.007(6) 0.000(6) 0.009(4)
C1 0.077(8) 0.019(5) 0.064(7) 0.002(4) -0.045(6) 0.010(5)
C53 0.103(12) 0.50(4) 0.047(8) -0.121(15) -0.046(8) 0.203(19)
C42 0.089(8) 0.037(6) 0.039(6) 0.006(5) -0.025(6) 0.012(6)
C30 0.096(8) 0.063(7) 0.022(5) 0.014(4) 0.017(5) 0.062(7)
C52 0.041(5) 0.041(5) 0.048(6) -0.019(4) -0.019(4) 0.023(5)
C32 0.65(6) 0.76(6) 0.024(8) -0.051(18) -0.038(16) 0.69(6)
C9 0.045(6) 0.056(7) 0.067(8) -0.016(6) -0.004(5) 0.004(6)
C41 0.114(11) 0.32(2) 0.011(5) 0.013(8) 0.008(6) 0.165(15)
C51 0.096(10) 0.077(9) 0.035(6) 0.037(6) -0.039(6) -0.055(8)
C31 0.041(6) 0.049(6) 0.118(10) 0.012(6) 0.015(6) 0.031(5)
C43 0.072(8) 0.044(6) 0.062(7) -0.001(5) -0.047(6) 0.011(6)
C10 0.107(12) 0.072(9) 0.086(10) -0.024(8) 0.017(9) 0.000(8)
C63 0.35(3) 0.82(7) 0.024(7) 0.086(18) 0.059(12) 0.51(4)
C62 0.114(13) 0.024(7) 0.43(4) 0.031(12) 0.180(19) 0.025(8)
C61 0.027(7) 0.126(13) 0.24(2) -0.137(14) 0.021(9) 0.003(7)
C33 0.20(2) 0.039(8) 0.52(4) 0.064(15) 0.31(3) 0.042(11)

loop_
_atom_type_symbol
_atom_type_description
_atom_type_scat_dispersion_real
_atom_type_scat_dispersion_imag
_atom_type_scat_source
C C 0.0033 0.0016 'International Tables Vol C Tables 4.2.6.8 and 6.1.1.4'
H H 0.0000 0.0000 'International Tables Vol C Tables 4.2.6.8 and 6.1.1.4'
N N 0.0061 0.0033 'International Tables Vol C Tables 4.2.6.8 and 6.1.1.4'
O O 0.0106 0.0060 'International Tables Vol C Tables 4.2.6.8 and 6.1.1.4'
P P 0.1023 0.0942 'International Tables Vol C Tables 4.2.6.8 and 6.1.1.4'
Ni Ni 0.3393 1.1124 'International Tables Vol C Tables 4.2.6.8 and 6.1.1.4'

loop_
_geom_angle_atom_site_label_1
_geom_angle_atom_site_label_2
_geom_angle_atom_site_label_3
_geom_angle
N2 Ni N1 39.2(3)
N2 Ni P2 148.5(2)
N1 Ni P2 109.3(2)
N2 Ni P1 119.3(2)
N1 Ni P1 158.4(2)
P2 Ni P1 92.25(8)
C2 P2 C50 105.6(6)
C2 P2 C60 104.6(4)
C50 P2 C60 110.2(4)
C2 P2 Ni 106.2(3)
C50 P2 Ni 113.5(3)
C60 P2 Ni 115.9(2)
C1 P1 C30 105.5(5)
C1 P1 C40 104.5(4)
C30 P1 C40 109.7(4)
C1 P1 Ni 105.4(3)
C30 P1 Ni 116.8(3)
C40 P1 Ni 113.9(3)
N2 N1 Ni 68.6(4)
N1 N2 C7 137.1(7)
N1 N2 Ni 72.2(4)
C7 N2 Ni 150.7(6)
C41 C40 C42 109.9(9)
C41 C40 C43 106.4(10)
C42 C40 C43 107.9(7)
C41 C40 P1 106.1(6)
C42 C40 P1 116.6(6)
C43 C40 P1 109.6(6)
N2 C7 C8 123.1(8)
C62 C60 C63 111.5(18)
C62 C60 C61 105.2(12)
C63 C60 C61 105.0(15)
C62 C60 P2 110.5(7)
C63 C60 P2 107.1(7)
C61 C60 P2 117.4(6)
C8 O2 C9 119.0(8)
O1 C8 O2 120.3(8)
O1 C8 C7 127.1(8)
O2 C8 C7 112.6(8)
C51 C50 C52 109.3(8)
C51 C50 C53 110.5(13)
C52 C50 C53 107.2(9)
C51 C50 P2 109.6(7)
C52 C50 P2 115.9(7)
C53 C50 P2 104.2(7)
C1 C2 P2 117.7(7)
C2 C1 P1 118.3(6)
C33 C30 C31 109.6(12)
C33 C30 C32 111.9(18)
C31 C30 C32 101.9(13)
C33 C30 P1 110.3(8)
C31 C30 P1 117.3(7)
C32 C30 P1 105.4(9)
O2 C9 C10 110.7(10)

loop_
_geom_bond_atom_site_label_1
_geom_bond_atom_site_label_2
_geom_bond_distance
Ni N2 1.840(7)
Ni N1 1.881(6)
Ni P2 2.178(2)
Ni P1 2.191(2)
P2 C2 1.825(8)
P2 C50 1.883(9)
P2 C60 1.886(7)
P1 C1 1.833(9)
P1 C30 1.879(9)
P1 C40 1.881(8)
N1 N2 1.250(9)
N2 C7 1.346(11)
C40 C41 1.500(13)
C40 C42 1.504(13)
C40 C43 1.513(12)
C7 C8 1.375(12)
C60 C62 1.419(14)
C60 C63 1.443(15)
C60 C61 1.461(14)
O2 C8 1.356(10)
O2 C9 1.420(12)
C8 O1 1.228(11)
C50 C51 1.508(17)
C50 C52 1.523(12)
C50 C53 1.533(15)
C2 C1 1.428(13)
C30 C33 1.45(2)
C30 C31 1.487(13)
C30 C32 1.507(19)
C9 C10 1.475(16)

loop_
_geom_torsion_atom_site_label_1
_geom_torsion_atom_site_label_2
_geom_torsion_atom_site_label_3
_geom_torsion_atom_site_label_4
_geom_torsion
N2 Ni P2 C2 -176.7(6)
N1 Ni P2 C2 179.7(5)
P1 Ni P2 C2 1.2(5)
N2 Ni P2 C50 -61.2(5)
N1 Ni P2 C50 -64.7(4)
P1 Ni P2 C50 116.7(4)
N2 Ni P2 C60 67.7(5)
N1 Ni P2 C60 64.2(3)
P1 Ni P2 C60 -114.4(3)
N2 Ni P1 C1 179.4(5)
N1 Ni P1 C1 -175.7(7)
P2 Ni P1 C1 0.6(4)
N2 Ni P1 C30 62.7(5)
N1 Ni P1 C30 67.7(7)
P2 Ni P1 C30 -116.0(4)
N2 Ni P1 C40 -66.7(4)
N1 Ni P1 C40 -61.8(6)
P2 Ni P1 C40 114.5(3)
P2 Ni N1 N2 177.1(4)
P1 Ni N1 N2 -6.8(8)
Ni N1 N2 C7 178.5(10)
P2 Ni N2 N1 -5.3(6)
P1 Ni N2 N1 177.1(3)
N1 Ni N2 C7 -178.0(13)
P2 Ni N2 C7 176.8(9)
P1 Ni N2 C7 -0.9(12)
C1 P1 C40 C41 62.4(10)
C30 P1 C40 C41 175.0(9)
Ni P1 C40 C41 -52.1(9)
C1 P1 C40 C42 -60.3(8)
C30 P1 C40 C42 52.3(8)
Ni P1 C40 C42 -174.7(6)
C1 P1 C40 C43 176.9(7)
C30 P1 C40 C43 -70.5(8)
Ni P1 C40 C43 62.4(7)
N1 N2 C7 C8 -1.8(15)
Ni N2 C7 C8 175.4(8)
C2 P2 C60 C62 -175.2(13)
C50 P2 C60 C62 71.8(13)
Ni P2 C60 C62 -58.7(13)
C2 P2 C60 C63 -53.6(17)
C50 P2 C60 C63 -166.6(16)
Ni P2 C60 C63 62.9(16)
C2 P2 C60 C61 64.2(12)
C50 P2 C60 C61 -48.9(12)
Ni P2 C60 C61 -179.4(11)
C9 O2 C8 O1 -2.9(12)
C9 O2 C8 C7 178.2(8)
N2 C7 C8 O1 2.8(14)
N2 C7 C8 O2 -178.4(7)
C2 P2 C50 C51 -178.6(8)
C60 P2 C50 C51 -66.3(8)
Ni P2 C50 C51 65.5(8)
C2 P2 C50 C52 -54.4(8)
C60 P2 C50 C52 58.0(8)
Ni P2 C50 C52 -170.3(6)
C2 P2 C50 C53 63.1(12)
C60 P2 C50 C53 175.5(11)
Ni P2 C50 C53 -52.8(11)
C50 P2 C2 C1 -124.2(10)
C60 P2 C2 C1 119.6(10)
Ni P2 C2 C1 -3.4(11)
P2 C2 C1 P1 4.3(15)
C30 P1 C1 C2 121.1(10)
C40 P1 C1 C2 -123.3(10)
Ni P1 C1 C2 -3.0(11)
C1 P1 C30 C33 -176.6(14)
C40 P1 C30 C33 71.4(14)
Ni P1 C30 C33 -60.0(14)
C1 P1 C30 C31 57.0(9)
C40 P1 C30 C31 -55.0(10)
Ni P1 C30 C31 173.6(7)
C1 P1 C30 C32 -55.6(17)
C40 P1 C30 C32 -167.6(16)
Ni P1 C30 C32 61.0(17)
C8 O2 C9 C10 -84.2(13)
